data_4301428
loop_
_publ_author_name
'Xiu-Teng Wang'
'Xiao-Hua Wang'
'Zhe-Ming Wang'
'Song Gao'

_publ_section_title
;
Diversity of Azido Magnetic Chains Constructed with Flexible Ligand
2,2'-Dipyridylamine
;
_journal_name_full 'Inorganic Chemistry'
_journal_page_first 1301
_journal_page_last 1308
_journal_paper_doi 10.1021/ic801505a
_journal_volume 48
_journal_year 2009
_chemical_formula_sum 'C22 H25 N15 Ni2 O4'
_chemical_formula_weight 680.99
_chemical_name_systematic
; 
 ? 
;
_space_group_IT_number 2
_symmetry_cell_setting triclinic
_symmetry_space_group_name_Hall '-P 1'
_symmetry_space_group_name_H-M 'P -1'
_atom_sites_solution_hydrogens geom
_atom_sites_solution_primary direct
_atom_sites_solution_secondary difmap
_audit_creation_method SHELXL-97
_cell_angle_alpha 95.0084(9)
_cell_angle_beta 97.6127(9)
_cell_angle_gamma 103.9581(9)
_cell_formula_units_Z 2
_cell_length_a 8.4022(2)
_cell_length_b 11.6981(3)
_cell_length_c 15.2421(4)
_cell_measurement_reflns_used 23651
_cell_measurement_temperature 293(2)
_cell_measurement_theta_max 26.373
_cell_measurement_theta_min 3.395
_cell_volume 1429.97(6)
_computing_cell_refinement 'HKL Scalepack (Otwinowski & Minor, 1997)'
_computing_data_collection 'KappaCCD (Nonius B. V., 1998)'
_computing_data_reduction 'HKL Denzo (Otwinowski & Minor, 1997) & maXus (Mackay et al., 1998)'
_computing_molecular_graphics 'Bruker SHELXTL V5.1 (Sheldrick, 1998)'
_computing_publication_material 'SHELXL-97 (Sheldrick, 1997)'
_computing_structure_refinement 'SHELXL-97 (Sheldrick, 1997)'
_computing_structure_solution 'SHELXS-97 (Sheldrick, 1990)'
_diffrn_ambient_temperature 293(2)
_diffrn_detector_area_resol_mean 9
_diffrn_measured_fraction_theta_full 0.997
_diffrn_measured_fraction_theta_max 0.997
_diffrn_measurement_device_type 'NONIUS KappaCCD Diffractometer'
_diffrn_measurement_method CCD
_diffrn_radiation_monochromator graphite
_diffrn_radiation_source 'fine-focus sealed tube'
_diffrn_radiation_type MoK\a
_diffrn_radiation_wavelength 0.71073
_diffrn_reflns_av_R_equivalents 0.0617
_diffrn_reflns_av_sigmaI/netI 0.0513
_diffrn_reflns_limit_h_max 10
_diffrn_reflns_limit_h_min -10
_diffrn_reflns_limit_k_max 14
_diffrn_reflns_limit_k_min -14
_diffrn_reflns_limit_l_max 19
_diffrn_reflns_limit_l_min -19
_diffrn_reflns_number 29873
_diffrn_reflns_theta_full 26.37
_diffrn_reflns_theta_max 26.37
_diffrn_reflns_theta_min 3.41
_exptl_absorpt_coefficient_mu 1.375
_exptl_absorpt_correction_T_max 0.765
_exptl_absorpt_correction_T_min 0.652
_exptl_absorpt_correction_type multi-scan
_exptl_absorpt_process_details
;
multi-scan from symmetry-related measurements 
 Sortav (Blessing 1995)
;
_exptl_crystal_colour blue
_exptl_crystal_density_diffrn 1.582
_exptl_crystal_density_method 'not measured'
_exptl_crystal_description block
_exptl_crystal_F_000 700
_exptl_crystal_size_max 0.47
_exptl_crystal_size_mid 0.27
_exptl_crystal_size_min 0.20
_refine_diff_density_max 0.519
_refine_diff_density_min -0.441
_refine_diff_density_rms 0.061
_refine_ls_extinction_method none
_refine_ls_goodness_of_fit_ref 1.003
_refine_ls_hydrogen_treatment constr
_refine_ls_matrix_type full
_refine_ls_number_parameters 388
_refine_ls_number_reflns 5838
_refine_ls_number_restraints 0
_refine_ls_restrained_S_all 1.003
_refine_ls_R_factor_all 0.0622
_refine_ls_R_factor_gt 0.0345
_refine_ls_shift/su_max 0.081
_refine_ls_shift/su_mean 0.018
_refine_ls_structure_factor_coef Fsqd
_refine_ls_weighting_details 'calc w=1/[\s^2^(Fo^2^)+(0.0511P)^2^+0.0000P] where P=(Fo^2^+2Fc^2^)/3'
_refine_ls_weighting_scheme calc
_refine_ls_wR_factor_gt 0.0846
_refine_ls_wR_factor_ref 0.0914
_reflns_number_gt 4125
_reflns_number_total 5838
_reflns_threshold_expression >2sigma(I)
_cod_data_source_file ic801505a_si_001_5.cif
_cod_data_source_block NiAcN3
_cod_depositor_comments
;
The following automatic conversions were performed:
'_symmetry_cell_setting' value 'Triclinic' changed to 'triclinic'
according to '/home/saulius/struct/CIF-dictionaries/cif_core.dic'
dictionary named 'cif_core.dic' version 2.4.1 from 2010-06-29.

Automatic conversion script
Id: cif_fix_enum 1527 2010-12-29 10:47:43Z saulius 
;
_cod_database_code 4301428

loop_
_symmetry_equiv_pos_as_xyz
'x, y, z'
'-x, -y, -z'

loop_
_atom_site_label
_atom_site_type_symbol
_atom_site_fract_x
_atom_site_fract_y
_atom_site_fract_z
_atom_site_U_iso_or_equiv
_atom_site_adp_type
_atom_site_occupancy
_atom_site_symmetry_multiplicity
_atom_site_calc_flag
_atom_site_refinement_flags
_atom_site_disorder_assembly
_atom_site_disorder_group
Ni1 Ni 0.40983(4) 0.16619(3) 0.72040(2) 0.03403(11) Uani 1 1 d . . .
Ni2 Ni 0.14272(4) 0.24827(3) 0.82401(2) 0.03227(11) Uani 1 1 d . . .
N8 N 0.4506(2) 0.19509(18) 0.92235(15) 0.0352(5) Uani 1 1 d . . .
N4 N -0.0025(2) 0.09503(19) 0.86189(14) 0.0356(5) Uani 1 1 d . . .
N10 N 0.1541(2) 0.16420(19) 0.69785(14) 0.0352(5) Uani 1 1 d . . .
O1 O 0.2798(2) 0.40294(16) 0.78947(12) 0.0435(5) Uani 1 1 d . . .
N11 N 0.0944(3) 0.19481(19) 0.63097(15) 0.0405(5) Uani 1 1 d . . .
O2 O 0.4751(2) 0.34471(16) 0.72300(12) 0.0440(5) Uani 1 1 d . . .
N6 N 0.1454(2) 0.33156(19) 0.94996(14) 0.0371(5) Uani 1 1 d . . .
N1 N 0.3458(2) -0.01611(18) 0.71278(13) 0.0355(5) Uani 1 1 d . . .
N7 N 0.3612(3) 0.1900(2) 0.85434(14) 0.0379(5) Uani 1 1 d . . .
C16 C 0.0181(3) 0.3049(2) 0.99497(17) 0.0379(6) Uani 1 1 d . . .
N13 N 0.6562(3) 0.1669(2) 0.75787(18) 0.0566(7) Uani 1 1 d . . .
N3 N 0.4136(3) 0.1420(2) 0.58527(15) 0.0437(6) Uani 1 1 d . . .
N5 N -0.1095(3) 0.2041(2) 0.96632(15) 0.0428(6) Uani 1 1 d . . .
H5A H -0.2049 0.2085 0.9787 0.051 Uiso 1 1 calc R . .
C14 C -0.2168(3) -0.0057(3) 0.93741(19) 0.0467(7) Uani 1 1 d . . .
H14A H -0.2883 -0.0015 0.9785 0.056 Uiso 1 1 calc R . .
N9 N 0.5372(3) 0.1980(3) 0.98856(16) 0.0611(8) Uani 1 1 d . . .
C21 C 0.4055(3) 0.4213(2) 0.75094(18) 0.0407(6) Uani 1 1 d . . .
N12 N 0.0370(4) 0.2226(3) 0.56588(17) 0.0686(8) Uani 1 1 d . . .
C15 C -0.1068(3) 0.0971(2) 0.92070(17) 0.0365(6) Uani 1 1 d . . .
N2 N 0.2098(3) -0.0396(2) 0.56478(14) 0.0476(6) Uani 1 1 d . . .
H2A H 0.1158 -0.0737 0.5322 0.057 Uiso 1 1 calc R . .
C5 C 0.2402(3) -0.0851(2) 0.64445(17) 0.0407(6) Uani 1 1 d . . .
C2 C 0.3142(4) -0.1833(3) 0.79489(19) 0.0490(7) Uani 1 1 d . . .
H2B H 0.3445 -0.2156 0.8462 0.059 Uiso 1 1 calc R . .
C1 C 0.3837(3) -0.0683(2) 0.78645(18) 0.0409(6) Uani 1 1 d . . .
H1A H 0.4613 -0.0226 0.8335 0.049 Uiso 1 1 calc R . .
C11 C -0.0057(3) -0.0120(2) 0.82023(19) 0.0435(7) Uani 1 1 d . . .
H11A H 0.0681 -0.0153 0.7802 0.052 Uiso 1 1 calc R . .
C4 C 0.1602(4) -0.2028(3) 0.64969(19) 0.0490(7) Uani 1 1 d . . .
H4A H 0.0826 -0.2474 0.6023 0.059 Uiso 1 1 calc R . .
C12 C -0.1108(4) -0.1165(3) 0.8331(2) 0.0511(8) Uani 1 1 d . . .
H12A H -0.1091 -0.1881 0.8020 0.061 Uiso 1 1 calc R . .
C13 C -0.2185(3) -0.1129(3) 0.8928(2) 0.0516(8) Uani 1 1 d . . .
H13B H -0.2916 -0.1822 0.9029 0.062 Uiso 1 1 calc R . .
C19 C 0.2691(4) 0.5006(3) 1.0595(2) 0.0541(8) Uani 1 1 d . . .
H19A H 0.3579 0.5660 1.0808 0.065 Uiso 1 1 calc R . .
C17 C 0.0080(4) 0.3756(3) 1.07142(19) 0.0488(7) Uani 1 1 d . . .
H17A H -0.0839 0.3561 1.1003 0.059 Uiso 1 1 calc R . .
C10 C 0.5096(4) 0.2281(3) 0.5473(2) 0.0572(8) Uani 1 1 d . . .
H10A H 0.5863 0.2898 0.5845 0.069 Uiso 1 1 calc R . .
C20 C 0.2698(3) 0.4293(2) 0.98429(19) 0.0465(7) Uani 1 1 d . . .
H20A H 0.3606 0.4485 0.9546 0.056 Uiso 1 1 calc R . .
C3 C 0.1974(4) -0.2519(3) 0.7258(2) 0.0535(8) Uani 1 1 d . . .
H3A H 0.1449 -0.3301 0.7309 0.064 Uiso 1 1 calc R . .
C8 C 0.3874(5) 0.1372(4) 0.4013(2) 0.0747(11) Uani 1 1 d . . .
H8A H 0.3778 0.1358 0.3397 0.090 Uiso 1 1 calc R . .
C9 C 0.4996(5) 0.2292(3) 0.4565(2) 0.0719(10) Uani 1 1 d . . .
H9A H 0.5669 0.2906 0.4331 0.086 Uiso 1 1 calc R . .
C18 C 0.1350(4) 0.4742(3) 1.1037(2) 0.0555(8) Uani 1 1 d . . .
H18A H 0.1304 0.5225 1.1546 0.067 Uiso 1 1 calc R . .
C6 C 0.3077(4) 0.0520(3) 0.52992(19) 0.0450(7) Uani 1 1 d . . .
C22 C 0.4789(4) 0.5471(3) 0.7360(3) 0.0683(10) Uani 1 1 d . . .
H22A H 0.5730 0.5503 0.7059 0.102 Uiso 1 1 calc R . .
H22B H 0.5137 0.5963 0.7924 0.102 Uiso 1 1 calc R . .
H22C H 0.3971 0.5753 0.7001 0.102 Uiso 1 1 calc R . .
N14 N 0.7879(3) 0.23066(19) 0.76370(14) 0.0365(5) Uani 1 1 d . . .
C7 C 0.2917(4) 0.0491(3) 0.43701(19) 0.0601(9) Uani 1 1 d . . .
H7A H 0.2154 -0.0132 0.4002 0.072 Uiso 1 1 calc R . .
N15 N 0.9230(3) 0.2933(2) 0.77025(15) 0.0431(6) Uani 1 1 d . . .
O3 O 0.9682(7) 0.4813(3) 0.6383(3) 0.205(2) Uani 1 1 d . . .
O4 O 0.7709(11) 0.5161(6) 0.4955(5) 0.379(6) Uani 1 1 d . . .

loop_
_atom_site_aniso_label
_atom_site_aniso_U_11
_atom_site_aniso_U_22
_atom_site_aniso_U_33
_atom_site_aniso_U_23
_atom_site_aniso_U_13
_atom_site_aniso_U_12
Ni1 0.02754(18) 0.0453(2) 0.0293(2) 0.00299(15) 0.00429(14) 0.01017(14)
Ni2 0.02476(17) 0.0428(2) 0.02903(19) 0.00259(14) 0.00447(13) 0.00887(13)
N8 0.0277(11) 0.0461(13) 0.0337(13) 0.0048(10) 0.0124(11) 0.0091(9)
N4 0.0299(11) 0.0459(13) 0.0329(12) 0.0049(10) 0.0059(9) 0.0128(9)
N10 0.0306(11) 0.0469(13) 0.0278(12) 0.0032(10) 0.0013(9) 0.0118(10)
O1 0.0393(10) 0.0461(11) 0.0459(12) 0.0036(9) 0.0114(9) 0.0110(8)
N11 0.0384(12) 0.0441(13) 0.0353(14) -0.0054(11) 0.0008(11) 0.0098(10)
O2 0.0387(10) 0.0459(11) 0.0469(12) 0.0052(9) 0.0133(9) 0.0067(9)
N6 0.0302(11) 0.0482(13) 0.0326(12) 0.0005(10) 0.0045(9) 0.0114(10)
N1 0.0329(11) 0.0495(13) 0.0251(11) 0.0008(10) 0.0010(9) 0.0155(10)
N7 0.0298(11) 0.0587(14) 0.0263(12) 0.0009(10) -0.0001(10) 0.0175(10)
C16 0.0351(14) 0.0503(16) 0.0327(15) 0.0060(13) 0.0083(12) 0.0175(12)
N13 0.0286(13) 0.0684(17) 0.0719(19) 0.0131(14) 0.0013(12) 0.0127(12)
N3 0.0446(13) 0.0567(14) 0.0364(13) 0.0080(11) 0.0142(11) 0.0206(11)
N5 0.0293(11) 0.0586(15) 0.0422(14) 0.0025(12) 0.0141(10) 0.0115(10)
C14 0.0345(14) 0.064(2) 0.0450(17) 0.0194(15) 0.0126(13) 0.0114(13)
N9 0.0372(14) 0.114(2) 0.0305(14) 0.0127(14) 0.0004(11) 0.0170(14)
C21 0.0353(15) 0.0472(16) 0.0378(16) 0.0062(13) 0.0043(12) 0.0075(12)
N12 0.086(2) 0.084(2) 0.0363(15) 0.0072(14) -0.0168(14) 0.0356(17)
C15 0.0284(13) 0.0499(16) 0.0327(15) 0.0097(12) 0.0029(11) 0.0125(11)
N2 0.0537(15) 0.0572(15) 0.0282(13) 0.0027(11) -0.0037(11) 0.0132(12)
C5 0.0424(15) 0.0522(17) 0.0304(15) 0.0002(13) 0.0054(12) 0.0197(13)
C2 0.0590(18) 0.0566(18) 0.0365(16) 0.0100(14) 0.0050(14) 0.0244(15)
C1 0.0389(15) 0.0514(17) 0.0341(15) 0.0011(13) 0.0008(12) 0.0187(13)
C11 0.0374(15) 0.0515(17) 0.0444(17) 0.0091(14) 0.0120(13) 0.0128(13)
C4 0.0543(18) 0.0522(17) 0.0348(16) -0.0040(13) -0.0001(13) 0.0101(14)
C12 0.0504(17) 0.0450(17) 0.061(2) 0.0095(15) 0.0138(16) 0.0139(14)
C13 0.0396(16) 0.0548(19) 0.063(2) 0.0225(16) 0.0105(15) 0.0094(13)
C19 0.0555(19) 0.0514(18) 0.0479(19) -0.0062(15) -0.0002(15) 0.0082(15)
C17 0.0555(18) 0.0593(19) 0.0377(17) 0.0046(14) 0.0166(14) 0.0220(15)
C10 0.060(2) 0.067(2) 0.054(2) 0.0142(17) 0.0279(16) 0.0216(16)
C20 0.0378(15) 0.0562(18) 0.0429(17) -0.0006(14) 0.0056(13) 0.0096(13)
C3 0.064(2) 0.0502(17) 0.0455(19) 0.0031(15) 0.0096(16) 0.0130(15)
C8 0.094(3) 0.106(3) 0.040(2) 0.020(2) 0.026(2) 0.042(2)
C9 0.086(3) 0.090(3) 0.058(2) 0.030(2) 0.043(2) 0.032(2)
C18 0.074(2) 0.0574(19) 0.0383(17) -0.0060(15) 0.0117(16) 0.0259(17)
C6 0.0498(16) 0.0584(18) 0.0331(15) 0.0059(14) 0.0096(13) 0.0244(14)
C22 0.067(2) 0.0517(19) 0.091(3) 0.0232(18) 0.031(2) 0.0106(16)
N14 0.0316(13) 0.0489(13) 0.0333(13) 0.0015(10) 0.0042(10) 0.0207(11)
C7 0.076(2) 0.081(2) 0.0287(16) 0.0067(16) 0.0110(16) 0.0304(19)
N15 0.0305(12) 0.0520(14) 0.0480(15) 0.0060(11) 0.0036(11) 0.0147(11)
O3 0.305(7) 0.081(2) 0.210(5) 0.026(3) 0.037(4) 0.011(3)
O4 0.420(11) 0.293(9) 0.279(9) 0.071(7) -0.037(8) -0.146(8)

loop_
_atom_type_symbol
_atom_type_description
_atom_type_scat_dispersion_real
_atom_type_scat_dispersion_imag
_atom_type_scat_source
C C 0.0033 0.0016 'International Tables Vol C Tables 4.2.6.8 and 6.1.1.4'
H H 0.0000 0.0000 'International Tables Vol C Tables 4.2.6.8 and 6.1.1.4'
N N 0.0061 0.0033 'International Tables Vol C Tables 4.2.6.8 and 6.1.1.4'
O O 0.0106 0.0060 'International Tables Vol C Tables 4.2.6.8 and 6.1.1.4'
Ni Ni 0.3393 1.1124 'International Tables Vol C Tables 4.2.6.8 and 6.1.1.4'

loop_
_geom_angle_atom_site_label_1
_geom_angle_atom_site_label_2
_geom_angle_atom_site_label_3
_geom_angle
_geom_angle_site_symmetry_1
_geom_angle_site_symmetry_3
_geom_angle_publ_flag
O2 Ni1 N1 177.74(8) . . ?
O2 Ni1 N3 91.49(8) . . ?
N1 Ni1 N3 86.31(9) . . ?
O2 Ni1 N13 90.34(9) . . ?
N1 Ni1 N13 89.36(9) . . ?
N3 Ni1 N13 95.30(10) . . ?
O2 Ni1 N10 90.75(8) . . ?
N1 Ni1 N10 89.80(8) . . ?
N3 Ni1 N10 91.28(9) . . ?
N13 Ni1 N10 173.30(10) . . ?
O2 Ni1 N7 88.82(8) . . ?
N1 Ni1 N7 93.43(8) . . ?
N3 Ni1 N7 170.03(8) . . ?
N13 Ni1 N7 94.66(9) . . ?
N10 Ni1 N7 78.76(8) . . ?
O1 Ni2 N6 90.70(8) . . ?
O1 Ni2 N4 177.58(8) . . ?
N6 Ni2 N4 87.46(8) . . ?
O1 Ni2 N10 88.24(8) . . ?
N6 Ni2 N10 176.84(8) . . ?
N4 Ni2 N10 93.67(8) . . ?
O1 Ni2 N7 90.27(8) . . ?
N6 Ni2 N7 97.29(8) . . ?
N4 Ni2 N7 91.53(8) . . ?
N10 Ni2 N7 79.74(8) . . ?
O1 Ni2 N15 89.10(8) . 1_455 ?
N6 Ni2 N15 92.84(8) . 1_455 ?
N4 Ni2 N15 89.41(8) . 1_455 ?
N10 Ni2 N15 90.13(9) . 1_455 ?
N7 Ni2 N15 169.86(9) . 1_455 ?
N9 N8 N7 178.9(3) . . ?
C15 N4 C11 116.8(2) . . ?
C15 N4 Ni2 123.12(17) . . ?
C11 N4 Ni2 119.76(17) . . ?
N11 N10 Ni2 120.79(18) . . ?
N11 N10 Ni1 120.66(18) . . ?
Ni2 N10 Ni1 97.79(8) . . ?
C21 O1 Ni2 130.05(18) . . ?
N12 N11 N10 178.9(3) . . ?
C21 O2 Ni1 130.03(17) . . ?
C16 N6 C20 116.8(2) . . ?
C16 N6 Ni2 123.00(18) . . ?
C20 N6 Ni2 119.52(18) . . ?
C5 N1 C1 117.1(2) . . ?
C5 N1 Ni1 122.26(17) . . ?
C1 N1 Ni1 119.32(17) . . ?
N8 N7 Ni2 131.92(18) . . ?
N8 N7 Ni1 129.04(17) . . ?
Ni2 N7 Ni1 96.95(8) . . ?
N6 C16 N5 120.1(2) . . ?
N6 C16 C17 122.3(3) . . ?
N5 C16 C17 117.6(2) . . ?
N14 N13 Ni1 139.3(2) . . ?
C6 N3 C10 117.0(2) . . ?
C6 N3 Ni1 122.94(18) . . ?
C10 N3 Ni1 119.4(2) . . ?
C16 N5 C15 129.7(2) . . ?
C13 C14 C15 119.4(3) . . ?
O2 C21 O1 126.5(2) . . ?
O2 C21 C22 116.6(2) . . ?
O1 C21 C22 116.8(3) . . ?
N4 C15 N5 119.9(2) . . ?
N4 C15 C14 122.2(3) . . ?
N5 C15 C14 117.9(2) . . ?
C6 N2 C5 129.7(2) . . ?
N1 C5 N2 119.5(2) . . ?
N1 C5 C4 122.3(2) . . ?
N2 C5 C4 118.2(2) . . ?
C1 C2 C3 118.9(3) . . ?
C2 C1 N1 123.4(3) . . ?
N4 C11 C12 124.1(3) . . ?
C3 C4 C5 119.0(3) . . ?
C13 C12 C11 118.4(3) . . ?
C12 C13 C14 119.0(3) . . ?
C20 C19 C18 118.8(3) . . ?
C18 C17 C16 119.4(3) . . ?
N3 C10 C9 123.5(3) . . ?
C19 C20 N6 123.8(3) . . ?
C4 C3 C2 119.0(3) . . ?
C7 C8 C9 119.7(3) . . ?
C10 C9 C8 118.3(3) . . ?
C17 C18 C19 118.9(3) . . ?
N3 C6 N2 119.6(2) . . ?
N3 C6 C7 121.9(3) . . ?
N2 C6 C7 118.6(3) . . ?
N13 N14 N15 178.5(3) . . ?
C8 C7 C6 119.7(3) . . ?
N14 N15 Ni2 124.41(18) . 1_655 ?

loop_
_geom_bond_atom_site_label_1
_geom_bond_atom_site_label_2
_geom_bond_distance
_geom_bond_site_symmetry_2
_geom_bond_publ_flag
Ni1 O2 2.0226(18) . ?
Ni1 N1 2.058(2) . ?
Ni1 N3 2.060(2) . ?
Ni1 N13 2.071(2) . ?
Ni1 N10 2.125(2) . ?
Ni1 N7 2.142(2) . ?
Ni2 O1 2.0490(18) . ?
Ni2 N6 2.070(2) . ?
Ni2 N4 2.085(2) . ?
Ni2 N10 2.107(2) . ?
Ni2 N7 2.117(2) . ?
Ni2 N15 2.121(2) 1_455 ?
N8 N9 1.156(3) . ?
N8 N7 1.185(3) . ?
N4 C15 1.336(3) . ?
N4 C11 1.346(3) . ?
N10 N11 1.197(3) . ?
O1 C21 1.259(3) . ?
N11 N12 1.153(3) . ?
O2 C21 1.256(3) . ?
N6 C16 1.335(3) . ?
N6 C20 1.359(3) . ?
N1 C5 1.337(3) . ?
N1 C1 1.361(3) . ?
C16 N5 1.380(3) . ?
C16 C17 1.393(4) . ?
N13 N14 1.163(3) . ?
N3 C6 1.344(4) . ?
N3 C10 1.355(4) . ?
N5 C15 1.385(3) . ?
C14 C13 1.369(4) . ?
C14 C15 1.394(4) . ?
C21 C22 1.502(4) . ?
N2 C6 1.377(4) . ?
N2 C5 1.385(3) . ?
C5 C4 1.392(4) . ?
C2 C1 1.357(4) . ?
C2 C3 1.383(4) . ?
C11 C12 1.371(4) . ?
C4 C3 1.372(4) . ?
C12 C13 1.371(4) . ?
C19 C20 1.359(4) . ?
C19 C18 1.374(4) . ?
C17 C18 1.371(4) . ?
C10 C9 1.376(4) . ?
C8 C7 1.349(5) . ?
C8 C9 1.378(5) . ?
C6 C7 1.401(4) . ?
N14 N15 1.180(3) . ?
N15 Ni2 2.121(2) 1_655 ?
